data_7231355
loop_
_publ_author_name
'Deng, Shu-Qi'
'Mo, Xiao-Jing'
'Feng, Yin'
'Cai, Song-Liang'
'Zhang, Wei-Guang'
'Zheng, Sheng-Run'

_publ_section_title
;
 Construction of d10 metal coordination polymers based on in situ formed
 3,5-di(1H-1,2,4-triazol-1-yl)benzoic acid from different precursors:
 influence of in situ hydrolysis reactions on assembly process
;
_journal_issue 37
_journal_name_full CrystEngComm
_journal_page_first 5531
_journal_paper_doi 10.1039/C8CE01233D
_journal_volume 20
_journal_year 2018
_chemical_formula_sum 'C22 H14 Cl2 N12 O4 Zn2'
_chemical_formula_weight 712.09
_space_group_crystal_system monoclinic
_space_group_IT_number 14
_space_group_name_Hall '-P 2ybc'
_space_group_name_H-M_alt 'P 1 21/c 1'
_symmetry_space_group_name_Hall '-P 2ybc'
_symmetry_space_group_name_H-M 'P 1 21/c 1'
_atom_sites_solution_hydrogens geom
_audit_creation_method SHELXL-2014/7
_audit_update_record
;
2018-07-23 deposited with the CCDC.
2018-08-13 downloaded from the CCDC.
;
_cell_angle_alpha 90
_cell_angle_beta 100.349(5)
_cell_angle_gamma 90
_cell_formula_units_Z 2
_cell_length_a 6.0986(10)
_cell_length_b 15.190(3)
_cell_length_c 13.895(2)
_cell_measurement_reflns_used 1022
_cell_measurement_temperature 293(2)
_cell_measurement_theta_max 24.320
_cell_measurement_theta_min 5.122
_cell_volume 1266.3(4)
_computing_structure_refinement 'SHELXL-2014/7 (Sheldrick, 2014)'
_diffrn_ambient_temperature 293(2)
_diffrn_measured_fraction_theta_full 0.999
_diffrn_measured_fraction_theta_max 0.996
_diffrn_measurement_device_type 'CCD area detector'
_diffrn_measurement_method 'phi and omega scans'
_diffrn_radiation_type MoK\a
_diffrn_radiation_wavelength 0.71073
_diffrn_reflns_av_R_equivalents 0.0245
_diffrn_reflns_av_unetI/netI 0.0134
_diffrn_reflns_Laue_measured_fraction_full 0.999
_diffrn_reflns_Laue_measured_fraction_max 0.996
_diffrn_reflns_limit_h_max 7
_diffrn_reflns_limit_h_min -7
_diffrn_reflns_limit_k_max 19
_diffrn_reflns_limit_k_min -19
_diffrn_reflns_limit_l_max 17
_diffrn_reflns_limit_l_min -18
_diffrn_reflns_number 22374
_diffrn_reflns_point_group_measured_fraction_full 0.999
_diffrn_reflns_point_group_measured_fraction_max 0.996
_diffrn_reflns_theta_full 25.242
_diffrn_reflns_theta_max 27.540
_diffrn_reflns_theta_min 2.981
_exptl_absorpt_coefficient_mu 2.164
_exptl_crystal_colour colorless
_exptl_crystal_density_diffrn 1.868
_exptl_crystal_description block
_exptl_crystal_F_000 712
_exptl_crystal_size_max 0.420
_exptl_crystal_size_mid 0.370
_exptl_crystal_size_min 0.300
_refine_diff_density_max 0.424
_refine_diff_density_min -0.521
_refine_diff_density_rms 0.072
_refine_ls_extinction_coef 0.0114(17)
_refine_ls_extinction_expression Fc^*^=kFc[1+0.001xFc^2^\l^3^/sin(2\q)]^-1/4^
_refine_ls_extinction_method 'SHELXL-2014/7 (Sheldrick 2014'
_refine_ls_goodness_of_fit_ref 1.002
_refine_ls_hydrogen_treatment constr
_refine_ls_matrix_type full
_refine_ls_number_parameters 191
_refine_ls_number_reflns 2900
_refine_ls_number_restraints 0
_refine_ls_restrained_S_all 1.002
_refine_ls_R_factor_all 0.0289
_refine_ls_R_factor_gt 0.0254
_refine_ls_shift/su_max 0.001
_refine_ls_shift/su_mean 0.000
_refine_ls_structure_factor_coef Fsqd
_refine_ls_weighting_details 'w=1/[\s^2^(Fo^2^)+(0.0925P)^2^] where P=(Fo^2^+2Fc^2^)/3'
_refine_ls_weighting_scheme calc
_refine_ls_wR_factor_gt 0.0985
_refine_ls_wR_factor_ref 0.1038
_reflns_Friedel_coverage 0.000
_reflns_number_gt 2651
_reflns_number_total 2900
_reflns_threshold_expression 'I > 2\s(I)'
_cod_data_source_file c8ce01233d2.cif
_cod_data_source_block 5Zn
_cod_depositor_comments 'Adding full bibliography for 7231353--7231359.cif.'
_cod_original_cell_volume 1266.2(4)
_cod_database_code 7231355
_shelx_shelxl_version_number 2014/7
_shelx_space_group_comment
;
The symmetry employed for this shelxl refinement is uniquely defined
by the following loop, which should always be used as a source of
symmetry information in preference to the above space-group names.
They are only intended as comments.
;
_shelx_estimated_absorpt_t_min 0.463
_shelx_estimated_absorpt_t_max 0.563

loop_
_space_group_symop_operation_xyz
'x, y, z'
'-x, y+1/2, -z+1/2'
'-x, -y, -z'
'x, -y-1/2, z-1/2'

loop_
_atom_site_label
_atom_site_type_symbol
_atom_site_fract_x
_atom_site_fract_y
_atom_site_fract_z
_atom_site_U_iso_or_equiv
_atom_site_adp_type
_atom_site_occupancy
_atom_site_site_symmetry_order
_atom_site_calc_flag
_atom_site_refinement_flags_posn
_atom_site_refinement_flags_adp
Zn1 Zn 0.27235(3) 0.47798(2) 0.79190(2) 0.02105(13) Uani 1 1 d . .
Cl1 Cl 0.03042(8) 0.42224(4) 0.87444(4) 0.03738(16) Uani 1 1 d . .
O2 O 0.7927(3) 0.46424(10) 0.33644(11) 0.0343(3) Uani 1 1 d . .
N4 N 0.7247(2) 0.33605(10) 0.66624(10) 0.0223(3) Uani 1 1 d . .
N1 N 1.3406(2) 0.18004(10) 0.56599(10) 0.0221(3) Uani 1 1 d . .
O1 O 1.0993(3) 0.40352(12) 0.30028(12) 0.0475(4) Uani 1 1 d . .
N6 N 0.4896(3) 0.39040(10) 0.75045(11) 0.0253(3) Uani 1 1 d . .
N3 N 1.5487(3) 0.06856(10) 0.61922(11) 0.0251(3) Uani 1 1 d . .
C5 C 1.0365(3) 0.25985(11) 0.61881(12) 0.0231(3) Uani 1 1 d . .
H5A H 1.0535 0.2266 0.6759 0.028 Uiso 1 1 calc R U
C4 C 0.8733(3) 0.32407(11) 0.59864(12) 0.0214(3) Uani 1 1 d . .
N2 N 1.5021(2) 0.17767(10) 0.50954(11) 0.0284(3) Uani 1 1 d . .
C6 C 1.1734(3) 0.24720(11) 0.55052(12) 0.0213(3) Uani 1 1 d . .
C8 C 1.3699(3) 0.11421(12) 0.63087(14) 0.0252(4) Uani 1 1 d . .
H8A H 1.2798 0.1024 0.6767 0.030 Uiso 1 1 calc R U
C7 C 1.1524(3) 0.29781(12) 0.46605(13) 0.0259(4) Uani 1 1 d . .
H7A H 1.2485 0.2890 0.4220 0.031 Uiso 1 1 calc R U
N5 N 0.6932(3) 0.27099(11) 0.73040(12) 0.0297(4) Uani 1 1 d . .
C2 C 0.9875(3) 0.36141(12) 0.44794(12) 0.0236(3) Uani 1 1 d . .
C9 C 1.6229(3) 0.10963(13) 0.54422(14) 0.0273(4) Uani 1 1 d . .
H9A H 1.7476 0.0911 0.5198 0.033 Uiso 1 1 calc R U
C3 C 0.8435(3) 0.37443(12) 0.51411(13) 0.0248(4) Uani 1 1 d . .
H3A H 0.7299 0.4160 0.5018 0.030 Uiso 1 1 calc R U
C11 C 0.6038(3) 0.40663(12) 0.68039(13) 0.0268(4) Uani 1 1 d . .
H11A H 0.6007 0.4593 0.6460 0.032 Uiso 1 1 calc R U
C10 C 0.5513(3) 0.30715(13) 0.77919(14) 0.0297(4) Uani 1 1 d . .
H10A H 0.4976 0.2783 0.8292 0.036 Uiso 1 1 calc R U
C1 C 0.9615(3) 0.41297(12) 0.35365(13) 0.0264(4) Uani 1 1 d . .

loop_
_atom_site_aniso_label
_atom_site_aniso_U_11
_atom_site_aniso_U_22
_atom_site_aniso_U_33
_atom_site_aniso_U_23
_atom_site_aniso_U_13
_atom_site_aniso_U_12
Zn1 0.02274(18) 0.02337(18) 0.01889(17) -0.00010(6) 0.00872(11) 0.00033(6)
Cl1 0.0298(3) 0.0507(3) 0.0340(3) 0.0113(2) 0.0122(2) -0.00767(19)
O2 0.0407(8) 0.0405(8) 0.0239(7) 0.0118(6) 0.0118(6) 0.0156(6)
N4 0.0271(7) 0.0244(7) 0.0185(7) 0.0017(5) 0.0121(6) 0.0034(5)
N1 0.0229(7) 0.0262(7) 0.0194(7) 0.0019(5) 0.0099(6) 0.0047(6)
O1 0.0583(10) 0.0540(10) 0.0397(9) 0.0207(7) 0.0345(8) 0.0203(8)
N6 0.0253(7) 0.0296(8) 0.0234(7) -0.0016(6) 0.0110(6) 0.0038(6)
N3 0.0275(8) 0.0245(8) 0.0256(8) 0.0013(6) 0.0111(6) 0.0044(6)
C5 0.0275(8) 0.0265(9) 0.0167(7) 0.0018(6) 0.0081(6) 0.0030(7)
C4 0.0242(8) 0.0250(8) 0.0173(7) -0.0020(6) 0.0102(6) 0.0020(6)
N2 0.0280(8) 0.0354(8) 0.0256(8) 0.0062(7) 0.0152(7) 0.0054(7)
C6 0.0227(8) 0.0220(8) 0.0210(8) 0.0003(6) 0.0084(6) 0.0042(6)
C8 0.0282(9) 0.0260(9) 0.0244(8) 0.0042(6) 0.0129(7) 0.0028(7)
C7 0.0303(9) 0.0304(9) 0.0199(8) 0.0028(7) 0.0125(7) 0.0051(7)
N5 0.0423(9) 0.0252(8) 0.0263(7) 0.0043(6) 0.0185(7) 0.0033(6)
C2 0.0293(8) 0.0249(8) 0.0193(7) 0.0029(6) 0.0116(7) 0.0040(7)
C9 0.0251(8) 0.0314(9) 0.0281(9) 0.0022(7) 0.0122(7) 0.0033(7)
C3 0.0287(9) 0.0252(9) 0.0229(8) 0.0021(6) 0.0111(7) 0.0061(7)
C11 0.0326(9) 0.0253(9) 0.0256(9) 0.0037(7) 0.0135(7) 0.0054(7)
C10 0.0396(10) 0.0271(9) 0.0267(9) 0.0015(7) 0.0177(8) 0.0000(7)
C1 0.0357(10) 0.0250(9) 0.0210(8) 0.0025(6) 0.0118(7) 0.0031(7)

loop_
_atom_type_symbol
_atom_type_description
_atom_type_scat_dispersion_real
_atom_type_scat_dispersion_imag
_atom_type_scat_source
C C 0.0033 0.0016 'International Tables Vol C Tables 4.2.6.8 and 6.1.1.4'
H H 0.0000 0.0000 'International Tables Vol C Tables 4.2.6.8 and 6.1.1.4'
N N 0.0061 0.0033 'International Tables Vol C Tables 4.2.6.8 and 6.1.1.4'
O O 0.0106 0.0060 'International Tables Vol C Tables 4.2.6.8 and 6.1.1.4'
Zn Zn 0.2839 1.4301 'International Tables Vol C Tables 4.2.6.8 and 6.1.1.4'
Cl Cl 0.1484 0.1585 'International Tables Vol C Tables 4.2.6.8 and 6.1.1.4'

loop_
_geom_angle_atom_site_label_1
_geom_angle_atom_site_label_2
_geom_angle_atom_site_label_3
_geom_angle
_geom_angle_site_symmetry_1
_geom_angle_site_symmetry_3
O2 Zn1 N3 104.37(7) 3_666 2_756
O2 Zn1 N6 94.06(6) 3_666 .
N3 Zn1 N6 108.02(7) 2_756 .
O2 Zn1 Cl1 127.03(5) 3_666 .
N3 Zn1 Cl1 106.37(5) 2_756 .
N6 Zn1 Cl1 115.42(5) . .
C1 O2 Zn1 117.81(13) . 3_666
C11 N4 N5 109.78(14) . .
C11 N4 C4 129.12(15) . .
N5 N4 C4 121.09(14) . .
C8 N1 N2 110.17(14) . .
C8 N1 C6 129.77(15) . .
N2 N1 C6 120.05(14) . .
C11 N6 C10 103.64(15) . .
C11 N6 Zn1 123.00(13) . .
C10 N6 Zn1 133.33(13) . .
C8 N3 C9 104.33(15) . .
C8 N3 Zn1 130.06(13) . 2_746
C9 N3 Zn1 124.09(12) . 2_746
C6 C5 C4 117.29(15) . .
C3 C4 C5 122.67(15) . .
C3 C4 N4 118.99(16) . .
C5 C4 N4 118.30(15) . .
C9 N2 N1 103.02(14) . .
C5 C6 C7 121.78(16) . .
C5 C6 N1 119.79(15) . .
C7 C6 N1 118.43(15) . .
N3 C8 N1 108.78(15) . .
C2 C7 C6 119.54(17) . .
C10 N5 N4 102.54(15) . .
C7 C2 C3 120.13(16) . .
C7 C2 C1 118.61(16) . .
C3 C2 C1 121.21(16) . .
N2 C9 N3 113.69(16) . .
C4 C3 C2 118.56(16) . .
N6 C11 N4 109.72(16) . .
N5 C10 N6 114.30(17) . .
O1 C1 O2 125.10(18) . .
O1 C1 C2 119.22(17) . .
O2 C1 C2 115.68(16) . .

loop_
_geom_bond_atom_site_label_1
_geom_bond_atom_site_label_2
_geom_bond_distance
_geom_bond_site_symmetry_2
Zn1 O2 1.9630(14) 3_666
Zn1 N3 2.0309(15) 2_756
Zn1 N6 2.0324(15) .
Zn1 Cl1 2.1948(6) .
O2 C1 1.279(2) .
O2 Zn1 1.9630(14) 3_666
N4 C11 1.335(2) .
N4 N5 1.367(2) .
N4 C4 1.429(2) .
N1 C8 1.337(2) .
N1 N2 1.365(2) .
N1 C6 1.431(2) .
O1 C1 1.225(2) .
N6 C11 1.318(2) .
N6 C10 1.359(2) .
N3 C8 1.326(2) .
N3 C9 1.360(2) .
N3 Zn1 2.0309(15) 2_746
C5 C6 1.385(2) .
C5 C4 1.386(2) .
C4 C3 1.386(2) .
N2 C9 1.310(2) .
C6 C7 1.390(2) .
C7 C2 1.385(2) .
N5 C10 1.312(2) .
C2 C3 1.395(2) .
C2 C1 1.510(2) .
